data_4111287
loop_
_publ_author_name
'Jian-Ming L\"u'
'Sergiy V. Rosokha'
'Ivan S. Neretin'
'Jay K. Kochi'

_publ_section_title
;
 Quinones as Electron Acceptors. X-Ray Structures, Spectral (EPR, UV-vis)
 Characteristics and Electron-Transfer Reactivities of Their Reduced Anion
 Radicals as Separated vs Contact Ion Pairs
;
_journal_name_full 'Journal of the American Chemical Society'
_journal_page_first 16708
_journal_page_last 16719
_journal_paper_doi 10.1021/ja066471o
_journal_volume 128
_journal_year 2006
_chemical_formula_moiety 'C18 H36 K N2 O6, C10 H12 O2, 0.7(C4 H8 O)'
_chemical_formula_sum 'C30.8 H53.6 K N2 O8.7'
_chemical_formula_weight 630.26
_chemical_name_common 'K(Crypt) duroquinone*x THF'
_chemical_name_systematic
; 
2,2,2-Cryptand potassium 2,3,5,6-tetramethylbenzoquinonide,
tetrahydrofuran solvate
;
_space_group_IT_number 2
_symmetry_cell_setting triclinic
_symmetry_space_group_name_Hall '-P 1'
_symmetry_space_group_name_H-M 'P -1'
_atom_sites_solution_hydrogens geom
_atom_sites_solution_primary direct
_atom_sites_solution_secondary difmap
_audit_creation_method SHELXL-97
_cell_angle_alpha 93.62(7)
_cell_angle_beta 100.27(9)
_cell_angle_gamma 103.00(7)
_cell_formula_units_Z 2
_cell_length_a 11.631(8)
_cell_length_b 11.923(7)
_cell_length_c 13.901(11)
_cell_measurement_reflns_used 80
_cell_measurement_temperature 173(2)
_cell_measurement_theta_max 20.13
_cell_measurement_theta_min 3.67
_cell_volume 1837(2)
_computing_cell_refinement 'SAINT V6.28 (BrukerAXS, 1997-2001)'
_computing_data_collection 'SMART V5.630 (BrukerAXS, 1997-2001)'
_computing_data_reduction 'SAINT & SADABS V2.06 (Sheldrick, 2000)'
_computing_molecular_graphics 'XP V5.06 (BrukerAXS, 1997-99)'
_computing_publication_material 'SHELXL-93, XCIF V5.05 (BrukerAXS, 1997-99)'
_computing_structure_refinement 'SHELXTL v. 6.12 (Sheldrick, 2001)'
_computing_structure_solution 'SHELXTL v. 6.12 (Sheldrick, 2001)'
_diffrn_ambient_temperature 173(2)
_diffrn_measured_fraction_theta_full 0.991
_diffrn_measured_fraction_theta_max 0.991
_diffrn_measurement_device 'Siemens SMART'
_diffrn_measurement_method
;
\w-scan, frame range 0.3 deg, hemisphere
;
_diffrn_radiation_monochromator graphite
_diffrn_radiation_source 'fine-focus sealed tube'
_diffrn_radiation_type MoK\a
_diffrn_radiation_wavelength 0.71073
_diffrn_reflns_av_R_equivalents 0.1258
_diffrn_reflns_av_sigmaI/netI 0.1617
_diffrn_reflns_limit_h_max 15
_diffrn_reflns_limit_h_min -15
_diffrn_reflns_limit_k_max 16
_diffrn_reflns_limit_k_min -16
_diffrn_reflns_limit_l_max 18
_diffrn_reflns_limit_l_min -18
_diffrn_reflns_number 26240
_diffrn_reflns_theta_full 29.04
_diffrn_reflns_theta_max 29.04
_diffrn_reflns_theta_min 1.76
_diffrn_standards_decay_% 0
_diffrn_standards_interval_count 0
_diffrn_standards_interval_time 0
_diffrn_standards_number none
_exptl_absorpt_coefficient_mu 0.192
_exptl_absorpt_correction_type none
_exptl_crystal_colour orange
_exptl_crystal_density_diffrn 1.139
_exptl_crystal_description needle
_exptl_crystal_F_000 682
_exptl_crystal_size_max 0.5
_exptl_crystal_size_mid 0.1
_exptl_crystal_size_min 0.1
_refine_diff_density_max 0.578
_refine_diff_density_min -0.236
_refine_diff_density_rms 0.070
_refine_ls_extinction_method none
_refine_ls_goodness_of_fit_ref 0.865
_refine_ls_hydrogen_treatment constr
_refine_ls_matrix_type full
_refine_ls_number_parameters 387
_refine_ls_number_reflns 9698
_refine_ls_number_restraints 16
_refine_ls_restrained_S_all 0.884
_refine_ls_R_factor_all 0.1355
_refine_ls_R_factor_gt 0.0599
_refine_ls_shift/su_max 0.013
_refine_ls_shift/su_mean 0.001
_refine_ls_structure_factor_coef Fsqd
_refine_ls_weighting_details 'calc w=1/[\s^2^(Fo^2^)+(0.0630P)^2^+0.0000P] where P=(Fo^2^+2Fc^2^)/3'
_refine_ls_weighting_scheme calc
_refine_ls_wR_factor_gt 0.1559
_refine_ls_wR_factor_ref 0.1751
_reflns_number_gt 4197
_reflns_number_total 9698
_reflns_threshold_expression >2sigma(I)
_cod_data_source_file ja066471osi20060907_103953.cif
_cod_data_source_block lu11
_cod_original_cell_volume 1838(2)
_cod_original_formula_sum 'C30.80 H53.60 K N2 O8.70'
_cod_database_code 4111287

loop_
_symmetry_equiv_pos_as_xyz
'x, y, z'
'-x, -y, -z'

loop_
_atom_site_label
_atom_site_type_symbol
_atom_site_fract_x
_atom_site_fract_y
_atom_site_fract_z
_atom_site_U_iso_or_equiv
_atom_site_adp_type
_atom_site_occupancy
_atom_site_symmetry_multiplicity
_atom_site_calc_flag
_atom_site_refinement_flags
_atom_site_disorder_assembly
_atom_site_disorder_group
O1 O 0.18216(18) 0.4671(2) 0.13623(16) 0.0575(7) Uani 1 1 d . . .
C1 C 0.0962(3) 0.4831(3) 0.0731(2) 0.0430(8) Uani 1 1 d . . .
C2 C 0.0989(3) 0.5952(3) 0.0397(2) 0.0395(8) Uani 1 1 d . . .
C3 C 0.0075(3) 0.6125(3) -0.0309(2) 0.0426(8) Uani 1 1 d . . .
C4 C 0.2054(3) 0.6915(3) 0.0869(2) 0.0553(9) Uani 1 1 d . . .
H4A H 0.1978 0.7634 0.0587 0.083 Uiso 1 1 calc R . .
H4B H 0.2795 0.6719 0.0749 0.083 Uiso 1 1 calc R . .
H4C H 0.2084 0.7019 0.1579 0.083 Uiso 1 1 calc R . .
C5 C 0.0067(3) 0.7288(3) -0.0662(3) 0.0582(10) Uani 1 1 d . . .
H5A H 0.0803 0.7853 -0.0330 0.087 Uiso 0.20(4) 1 calc PR . .
H5B H -0.0636 0.7535 -0.0513 0.087 Uiso 0.20(4) 1 calc PR . .
H5C H 0.0029 0.7235 -0.1374 0.087 Uiso 0.20(4) 1 calc PR . .
H5D H -0.0673 0.7229 -0.1148 0.087 Uiso 0.80(4) 1 calc PR . .
H5E H 0.0766 0.7547 -0.0965 0.087 Uiso 0.80(4) 1 calc PR . .
H5F H 0.0101 0.7848 -0.0104 0.087 Uiso 0.80(4) 1 calc PR . .
O11 O 0.25741(18) -0.05173(19) 0.47940(18) 0.0543(6) Uani 1 1 d . . .
C11 C 0.3720(3) -0.0276(2) 0.4891(3) 0.0419(8) Uani 1 1 d . . .
C12 C 0.4498(3) 0.0142(2) 0.5845(2) 0.0415(8) Uani 1 1 d . . .
C13 C 0.5736(3) 0.0404(2) 0.5950(2) 0.0422(8) Uani 1 1 d . . .
C14 C 0.3882(3) 0.0276(3) 0.6699(3) 0.0612(10) Uani 1 1 d . . .
H14A H 0.4408 0.0877 0.7200 0.092 Uiso 0.35(4) 1 calc PR . .
H14B H 0.3711 -0.0460 0.6985 0.092 Uiso 0.35(4) 1 calc PR . .
H14C H 0.3126 0.0497 0.6468 0.092 Uiso 0.35(4) 1 calc PR . .
H14D H 0.3089 -0.0268 0.6569 0.092 Uiso 0.65(4) 1 calc PR . .
H14E H 0.3786 0.1070 0.6784 0.092 Uiso 0.65(4) 1 calc PR . .
H14F H 0.4371 0.0112 0.7300 0.092 Uiso 0.65(4) 1 calc PR . .
C15 C 0.6575(3) 0.0826(3) 0.6923(3) 0.0605(10) Uani 1 1 d . . .
H15A H 0.6106 0.0880 0.7436 0.091 Uiso 1 1 calc R . .
H15B H 0.7086 0.1591 0.6886 0.091 Uiso 1 1 calc R . .
H15C H 0.7082 0.0282 0.7081 0.091 Uiso 1 1 calc R . .
K1 K 0.25405(5) 0.40922(5) 0.61681(5) 0.03169(18) Uani 1 1 d . . .
N1 N 0.3220(2) 0.5331(2) 0.82009(18) 0.0417(6) Uani 1 1 d . . .
N2 N 0.18543(19) 0.28882(19) 0.41257(17) 0.0304(5) Uani 1 1 d . . .
O111 O 0.21044(17) 0.63542(16) 0.65114(15) 0.0381(5) Uani 1 1 d . . .
O112 O 0.19549(16) 0.53322(16) 0.45766(14) 0.0338(5) Uani 1 1 d . . .
O121 O 0.49593(17) 0.45796(18) 0.71671(15) 0.0424(5) Uani 1 1 d . . .
O122 O 0.41417(16) 0.30175(17) 0.54283(15) 0.0388(5) Uani 1 1 d . . .
O131 O 0.15170(17) 0.30472(18) 0.76868(14) 0.0401(5) Uani 1 1 d . . .
O132 O 0.05478(17) 0.22037(16) 0.57015(14) 0.0364(5) Uani 1 1 d . . .
C111 C 0.2627(3) 0.6293(3) 0.8250(2) 0.0518(9) Uani 1 1 d . . .
H11A H 0.2993 0.6792 0.8876 0.062 Uiso 1 1 calc R . .
H11B H 0.1766 0.5973 0.8259 0.062 Uiso 1 1 calc R . .
C112 C 0.2714(3) 0.7027(3) 0.7409(2) 0.0512(9) Uani 1 1 d . . .
H11C H 0.2351 0.7690 0.7513 0.061 Uiso 1 1 calc R . .
H11D H 0.3570 0.7338 0.7381 0.061 Uiso 1 1 calc R . .
C113 C 0.2265(3) 0.7011(3) 0.5700(2) 0.0401(8) Uani 1 1 d . . .
H11E H 0.3127 0.7206 0.5657 0.048 Uiso 1 1 calc R . .
H11F H 0.2016 0.7744 0.5803 0.048 Uiso 1 1 calc R . .
C114 C 0.1535(3) 0.6336(3) 0.4766(2) 0.0394(7) Uani 1 1 d . . .
H11G H 0.0678 0.6109 0.4820 0.047 Uiso 1 1 calc R . .
H11H H 0.1599 0.6820 0.4216 0.047 Uiso 1 1 calc R . .
C115 C 0.1372(3) 0.4737(3) 0.3640(2) 0.0369(7) Uani 1 1 d . . .
H11I H 0.1448 0.5277 0.3130 0.044 Uiso 1 1 calc R . .
H11J H 0.0505 0.4430 0.3632 0.044 Uiso 1 1 calc R . .
C116 C 0.1936(3) 0.3761(3) 0.3424(2) 0.0376(7) Uani 1 1 d . . .
H11K H 0.1544 0.3373 0.2757 0.045 Uiso 1 1 calc R . .
H11L H 0.2796 0.4086 0.3417 0.045 Uiso 1 1 calc R . .
C121 C 0.4537(3) 0.5770(3) 0.8441(3) 0.0581(10) Uani 1 1 d . . .
H12A H 0.4782 0.6043 0.9152 0.070 Uiso 1 1 calc R . .
H12B H 0.4760 0.6446 0.8076 0.070 Uiso 1 1 calc R . .
C122 C 0.5230(3) 0.4902(3) 0.8209(2) 0.0574(10) Uani 1 1 d . . .
H12C H 0.6104 0.5242 0.8432 0.069 Uiso 1 1 calc R . .
H12D H 0.5005 0.4210 0.8555 0.069 Uiso 1 1 calc R . .
C123 C 0.5541(3) 0.3692(3) 0.6932(2) 0.0457(8) Uani 1 1 d . . .
H12E H 0.5191 0.2976 0.7207 0.055 Uiso 1 1 calc R . .
H12F H 0.6409 0.3938 0.7230 0.055 Uiso 1 1 calc R . .
C124 C 0.5385(2) 0.3460(3) 0.5858(2) 0.0439(8) Uani 1 1 d . . .
H12G H 0.5702 0.4184 0.5581 0.053 Uiso 1 1 calc R . .
H12H H 0.5845 0.2891 0.5702 0.053 Uiso 1 1 calc R . .
C125 C 0.3987(3) 0.2719(3) 0.4401(2) 0.0408(8) Uani 1 1 d . . .
H12I H 0.4493 0.2183 0.4273 0.049 Uiso 1 1 calc R . .
H12J H 0.4237 0.3424 0.4075 0.049 Uiso 1 1 calc R . .
C126 C 0.2678(3) 0.2148(3) 0.3994(2) 0.0388(7) Uani 1 1 d . . .
H12K H 0.2579 0.1910 0.3282 0.047 Uiso 1 1 calc R . .
H12L H 0.2449 0.1439 0.4319 0.047 Uiso 1 1 calc R . .
C131 C 0.2842(3) 0.4504(3) 0.8893(2) 0.0491(9) Uani 1 1 d . . .
H13A H 0.2901 0.4940 0.9537 0.059 Uiso 1 1 calc R . .
H13B H 0.3408 0.3993 0.8988 0.059 Uiso 1 1 calc R . .
C132 C 0.1585(3) 0.3764(3) 0.8565(2) 0.0487(9) Uani 1 1 d . . .
H13C H 0.1367 0.3276 0.9086 0.058 Uiso 1 1 calc R . .
H13D H 0.1010 0.4262 0.8443 0.058 Uiso 1 1 calc R . .
C133 C 0.0344(3) 0.2316(3) 0.7373(2) 0.0463(8) Uani 1 1 d . . .
H13E H -0.0247 0.2793 0.7220 0.056 Uiso 1 1 calc R . .
H13F H 0.0126 0.1850 0.7907 0.056 Uiso 1 1 calc R . .
C134 C 0.0304(3) 0.1536(3) 0.6485(2) 0.0443(8) Uani 1 1 d . . .
H13G H 0.0910 0.1073 0.6632 0.053 Uiso 1 1 calc R . .
H13H H -0.0501 0.0996 0.6292 0.053 Uiso 1 1 calc R . .
C135 C 0.0369(3) 0.1470(3) 0.4805(2) 0.0394(7) Uani 1 1 d . . .
H13I H -0.0471 0.0997 0.4643 0.047 Uiso 1 1 calc R . .
H13J H 0.0914 0.0939 0.4887 0.047 Uiso 1 1 calc R . .
C136 C 0.0618(2) 0.2193(3) 0.3982(2) 0.0367(7) Uani 1 1 d . . .
H13K H 0.0439 0.1674 0.3362 0.044 Uiso 1 1 calc R . .
H13L H 0.0064 0.2717 0.3908 0.044 Uiso 1 1 calc R . .
C32 C 0.7815(12) 0.9364(12) 1.0000(9) 0.223(6) Uiso 0.70 1 d PD . .
H32A H 0.8101 0.8686 1.0144 0.267 Uiso 0.70 1 d PR A .
H32B H 0.8462 0.9991 0.9925 0.267 Uiso 0.70 1 d PR . .
C33 C 0.7183(11) 0.9685(12) 1.0708(10) 0.219(6) Uiso 0.70 1 d PD A .
H33A H 0.7130 1.0472 1.0652 0.263 Uiso 0.70 1 d PR . .
H33B H 0.7571 0.9640 1.1370 0.263 Uiso 0.70 1 d PR . .
C31 C 0.6706(15) 0.900(3) 0.9326(15) 0.233(12) Uiso 0.414(8) 1 d PD A 1
H31A H 0.6827 0.8441 0.8851 0.280 Uiso 0.414(8) 1 d PR A 1
H31B H 0.6748 0.9707 0.9022 0.280 Uiso 0.414(8) 1 d PR A 1
C34 C 0.5947(15) 0.8881(15) 1.0499(12) 0.134(6) Uiso 0.414(8) 1 d PD A 1
H34A H 0.5380 0.9244 1.0740 0.161 Uiso 0.414(8) 1 d PR A 1
H34B H 0.5927 0.8153 1.0761 0.161 Uiso 0.414(8) 1 d PR A 1
O31 O 0.5611(12) 0.8735(11) 0.9529(10) 0.174(6) Uiso 0.414(8) 1 d PD A 1
C34A C 0.6778(17) 0.8678(12) 1.0908(11) 0.084(6) Uiso 0.286(8) 1 d PD A 2
H34C H 0.6233 0.8629 1.1356 0.101 Uiso 0.286(8) 1 d PR A 2
H34D H 0.7466 0.8422 1.1216 0.101 Uiso 0.286(8) 1 d PR A 2
C31A C 0.6984(12) 0.8428(12) 0.9363(9) 0.057(4) Uiso 0.286(8) 1 d PD A 2
H31C H 0.7302 0.7832 0.9091 0.068 Uiso 0.286(8) 1 d PR A 2
H31D H 0.6510 0.8737 0.8855 0.068 Uiso 0.286(8) 1 d PR A 2
O31A O 0.6428(13) 0.8080(12) 1.0078(10) 0.120(6) Uiso 0.286(8) 1 d PD A 2

loop_
_atom_site_aniso_label
_atom_site_aniso_U_11
_atom_site_aniso_U_22
_atom_site_aniso_U_33
_atom_site_aniso_U_23
_atom_site_aniso_U_13
_atom_site_aniso_U_12
O1 0.0315(12) 0.0953(19) 0.0424(13) 0.0236(13) -0.0033(10) 0.0120(12)
C1 0.0264(16) 0.076(2) 0.0254(16) 0.0047(16) 0.0049(13) 0.0113(16)
C2 0.0300(16) 0.060(2) 0.0268(16) 0.0032(15) 0.0038(13) 0.0102(15)
C3 0.0356(17) 0.064(2) 0.0296(17) 0.0028(16) 0.0093(14) 0.0126(16)
C4 0.043(2) 0.072(3) 0.042(2) 0.0003(18) 0.0006(16) 0.0041(18)
C5 0.053(2) 0.069(3) 0.054(2) 0.014(2) 0.0081(18) 0.0174(19)
O11 0.0289(12) 0.0462(14) 0.0839(18) 0.0172(13) 0.0055(12) 0.0031(10)
C11 0.0339(18) 0.0258(16) 0.063(2) 0.0134(15) 0.0038(16) 0.0040(13)
C12 0.0399(18) 0.0254(16) 0.057(2) 0.0058(15) 0.0074(16) 0.0050(14)
C13 0.0388(18) 0.0296(16) 0.053(2) 0.0067(15) -0.0002(16) 0.0035(14)
C14 0.059(2) 0.057(2) 0.065(2) 0.003(2) 0.019(2) 0.0057(19)
C15 0.054(2) 0.055(2) 0.062(2) -0.0041(19) -0.0082(19) 0.0093(19)
K1 0.0249(3) 0.0343(4) 0.0357(4) 0.0039(3) 0.0058(3) 0.0069(3)
N1 0.0376(15) 0.0482(16) 0.0371(15) 0.0007(13) 0.0061(12) 0.0077(13)
N2 0.0281(13) 0.0279(13) 0.0356(14) 0.0043(11) 0.0073(10) 0.0066(10)
O111 0.0374(12) 0.0328(11) 0.0420(12) 0.0019(10) 0.0089(10) 0.0039(9)
O112 0.0319(11) 0.0326(11) 0.0383(12) 0.0040(9) 0.0042(9) 0.0131(9)
O121 0.0308(11) 0.0535(14) 0.0419(13) 0.0041(11) 0.0020(9) 0.0121(10)
O122 0.0233(10) 0.0456(12) 0.0477(13) 0.0008(10) 0.0092(9) 0.0083(9)
O131 0.0331(11) 0.0490(13) 0.0376(12) 0.0032(10) 0.0102(9) 0.0061(10)
O132 0.0344(11) 0.0346(11) 0.0401(12) 0.0081(10) 0.0092(9) 0.0053(9)
C111 0.060(2) 0.049(2) 0.047(2) -0.0092(17) 0.0114(17) 0.0173(18)
C112 0.056(2) 0.0409(19) 0.054(2) -0.0048(17) 0.0088(18) 0.0106(17)
C113 0.0365(17) 0.0327(17) 0.054(2) 0.0060(15) 0.0142(15) 0.0099(14)
C114 0.0382(17) 0.0355(17) 0.049(2) 0.0109(15) 0.0090(15) 0.0167(14)
C115 0.0356(17) 0.0379(17) 0.0366(18) 0.0116(14) 0.0037(14) 0.0079(14)
C116 0.0399(17) 0.0378(17) 0.0355(17) 0.0068(14) 0.0085(14) 0.0085(14)
C121 0.047(2) 0.064(2) 0.048(2) -0.0148(19) -0.0040(17) -0.0001(19)
C122 0.0338(18) 0.089(3) 0.044(2) 0.001(2) -0.0032(16) 0.0132(19)
C123 0.0247(16) 0.053(2) 0.057(2) 0.0107(17) 0.0008(15) 0.0084(15)
C124 0.0245(16) 0.0453(19) 0.063(2) 0.0037(17) 0.0113(15) 0.0091(14)
C125 0.0374(18) 0.0410(18) 0.052(2) 0.0075(16) 0.0194(15) 0.0159(15)
C126 0.0417(18) 0.0338(17) 0.0419(18) 0.0011(14) 0.0093(15) 0.0111(14)
C131 0.055(2) 0.060(2) 0.0322(18) 0.0039(17) 0.0065(16) 0.0166(18)
C132 0.053(2) 0.057(2) 0.041(2) 0.0057(17) 0.0198(17) 0.0154(18)
C133 0.0358(18) 0.059(2) 0.045(2) 0.0166(17) 0.0138(15) 0.0051(16)
C134 0.0372(18) 0.0450(19) 0.047(2) 0.0142(16) 0.0079(15) 0.0003(15)
C135 0.0301(16) 0.0319(17) 0.051(2) 0.0016(15) 0.0044(14) 0.0010(13)
C136 0.0319(16) 0.0359(17) 0.0385(18) 0.0007(14) 0.0009(14) 0.0060(13)

loop_
_atom_type_symbol
_atom_type_description
_atom_type_scat_dispersion_real
_atom_type_scat_dispersion_imag
_atom_type_scat_source
C C 0.0033 0.0016 'International Tables Vol C Tables 4.2.6.8 and 6.1.1.4'
H H 0.0000 0.0000 'International Tables Vol C Tables 4.2.6.8 and 6.1.1.4'
N N 0.0061 0.0033 'International Tables Vol C Tables 4.2.6.8 and 6.1.1.4'
O O 0.0106 0.0060 'International Tables Vol C Tables 4.2.6.8 and 6.1.1.4'
K K 0.2009 0.2494 'International Tables Vol C Tables 4.2.6.8 and 6.1.1.4'

loop_
_geom_angle_atom_site_label_1
_geom_angle_atom_site_label_2
_geom_angle_atom_site_label_3
_geom_angle
_geom_angle_site_symmetry_1
_geom_angle_site_symmetry_3
O1 C1 C2 120.8(3) . .
O1 C1 C3 120.8(3) . 2_565
C2 C1 C3 118.3(3) . 2_565
C3 C2 C1 121.2(3) . .
C3 C2 C4 122.3(3) . .
C1 C2 C4 116.5(3) . .
C2 C3 C1 120.5(3) . 2_565
C2 C3 C5 122.5(3) . .
C1 C3 C5 117.0(3) 2_565 .
C2 C4 H4A 109.5 . .
C2 C4 H4B 109.5 . .
H4A C4 H4B 109.5 . .
C2 C4 H4C 109.5 . .
H4A C4 H4C 109.5 . .
H4B C4 H4C 109.5 . .
C3 C5 H5A 109.5 . .
C3 C5 H5B 109.5 . .
H5A C5 H5B 109.5 . .
C3 C5 H5C 109.5 . .
H5A C5 H5C 109.5 . .
H5B C5 H5C 109.5 . .
C3 C5 H5D 109.5 . .
H5A C5 H5D 141.1 . .
H5B C5 H5D 56.3 . .
H5C C5 H5D 56.3 . .
C3 C5 H5E 109.5 . .
H5A C5 H5E 56.3 . .
H5B C5 H5E 141.1 . .
H5C C5 H5E 56.3 . .
H5D C5 H5E 109.5 . .
C3 C5 H5F 109.5 . .
H5A C5 H5F 56.3 . .
H5B C5 H5F 56.3 . .
H5C C5 H5F 141.1 . .
H5D C5 H5F 109.5 . .
H5E C5 H5F 109.5 . .
O11 C11 C13 120.3(3) . 2_656
O11 C11 C12 121.0(3) . .
C13 C11 C12 118.7(3) 2_656 .
C13 C12 C11 121.0(3) . .
C13 C12 C14 122.5(3) . .
C11 C12 C14 116.5(3) . .
C12 C13 C11 120.3(3) . 2_656
C12 C13 C15 122.8(3) . .
C11 C13 C15 116.9(3) 2_656 .
C12 C14 H14A 109.5 . .
C12 C14 H14B 109.5 . .
H14A C14 H14B 109.5 . .
C12 C14 H14C 109.5 . .
H14A C14 H14C 109.5 . .
H14B C14 H14C 109.5 . .
C12 C14 H14D 109.5 . .
H14A C14 H14D 141.1 . .
H14B C14 H14D 56.3 . .
H14C C14 H14D 56.3 . .
C12 C14 H14E 109.5 . .
H14A C14 H14E 56.3 . .
H14B C14 H14E 141.1 . .
H14C C14 H14E 56.3 . .
H14D C14 H14E 109.5 . .
C12 C14 H14F 109.5 . .
H14A C14 H14F 56.3 . .
H14B C14 H14F 56.3 . .
H14C C14 H14F 141.1 . .
H14D C14 H14F 109.5 . .
H14E C14 H14F 109.5 . .
C13 C15 H15A 109.5 . .
C13 C15 H15B 109.5 . .
H15A C15 H15B 109.5 . .
C13 C15 H15C 109.5 . .
H15A C15 H15C 109.5 . .
H15B C15 H15C 109.5 . .
O122 K1 O132 96.62(8) . .
O122 K1 O112 98.66(9) . .
O132 K1 O112 98.34(10) . .
O122 K1 O121 60.74(8) . .
O132 K1 O121 138.34(8) . .
O112 K1 O121 118.26(9) . .
O122 K1 O131 115.93(8) . .
O132 K1 O131 60.16(9) . .
O112 K1 O131 140.07(7) . .
O121 K1 O131 96.70(9) . .
O122 K1 O111 140.66(7) . .
O132 K1 O111 117.72(8) . .
O112 K1 O111 59.94(8) . .
O121 K1 O111 98.53(10) . .
O131 K1 O111 98.47(8) . .
O122 K1 N2 60.33(9) . .
O132 K1 N2 60.99(10) . .
O112 K1 N2 60.30(8) . .
O121 K1 N2 119.58(10) . .
O131 K1 N2 119.82(9) . .
O111 K1 N2 118.95(9) . .
O122 K1 N1 120.16(9) . .
O132 K1 N1 119.40(10) . .
O112 K1 N1 118.83(9) . .
O121 K1 N1 60.73(10) . .
O131 K1 N1 60.75(9) . .
O111 K1 N1 60.20(9) . .
N2 K1 N1 179.13(7) . .
C111 N1 C131 110.1(3) . .
C111 N1 C121 110.3(3) . .
C131 N1 C121 109.5(3) . .
C111 N1 K1 109.89(19) . .
C131 N1 K1 108.66(19) . .
C121 N1 K1 108.3(2) . .
C136 N2 C126 110.5(2) . .
C136 N2 C116 110.0(2) . .
C126 N2 C116 109.6(2) . .
C136 N2 K1 108.27(19) . .
C126 N2 K1 109.45(18) . .
C116 N2 K1 108.96(17) . .
C112 O111 C113 110.5(2) . .
C112 O111 K1 117.41(18) . .
C113 O111 K1 111.45(17) . .
C114 O112 C115 111.3(2) . .
C114 O112 K1 117.65(17) . .
C115 O112 K1 120.28(16) . .
C123 O121 C122 110.0(2) . .
C123 O121 K1 112.12(17) . .
C122 O121 K1 118.75(19) . .
C125 O122 C124 110.7(2) . .
C125 O122 K1 120.21(17) . .
C124 O122 K1 116.07(17) . .
C133 O131 C132 110.7(2) . .
C133 O131 K1 114.68(18) . .
C132 O131 K1 117.84(18) . .
C134 O132 C135 110.7(2) . .
C134 O132 K1 115.75(18) . .
C135 O132 K1 119.16(17) . .
N1 C111 C112 113.9(3) . .
N1 C111 H11A 108.8 . .
C112 C111 H11A 108.8 . .
N1 C111 H11B 108.8 . .
C112 C111 H11B 108.8 . .
H11A C111 H11B 107.7 . .
O111 C112 C111 109.9(3) . .
O111 C112 H11C 109.7 . .
C111 C112 H11C 109.7 . .
O111 C112 H11D 109.7 . .
C111 C112 H11D 109.7 . .
H11C C112 H11D 108.2 . .
O111 C113 C114 110.2(2) . .
O111 C113 H11E 109.6 . .
C114 C113 H11E 109.6 . .
O111 C113 H11F 109.6 . .
C114 C113 H11F 109.6 . .
H11E C113 H11F 108.1 . .
O112 C114 C113 109.7(2) . .
O112 C114 H11G 109.7 . .
C113 C114 H11G 109.7 . .
O112 C114 H11H 109.7 . .
C113 C114 H11H 109.7 . .
H11G C114 H11H 108.2 . .
O112 C115 C116 109.4(2) . .
O112 C115 H11I 109.8 . .
C116 C115 H11I 109.8 . .
O112 C115 H11J 109.8 . .
C116 C115 H11J 109.8 . .
H11I C115 H11J 108.2 . .
N2 C116 C115 114.6(2) . .
N2 C116 H11K 108.6 . .
C115 C116 H11K 108.6 . .
N2 C116 H11L 108.6 . .
C115 C116 H11L 108.6 . .
H11K C116 H11L 107.6 . .
N1 C121 C122 114.6(3) . .
N1 C121 H12A 108.6 . .
C122 C121 H12A 108.6 . .
N1 C121 H12B 108.6 . .
C122 C121 H12B 108.6 . .
H12A C121 H12B 107.6 . .
O121 C122 C121 108.9(3) . .
O121 C122 H12C 109.9 . .
C121 C122 H12C 109.9 . .
O121 C122 H12D 109.9 . .
C121 C122 H12D 109.9 . .
H12C C122 H12D 108.3 . .
O121 C123 C124 110.0(3) . .
O121 C123 H12E 109.7 . .
C124 C123 H12E 109.7 . .
O121 C123 H12F 109.7 . .
C124 C123 H12F 109.7 . .
H12E C123 H12F 108.2 . .
O122 C124 C123 110.2(3) . .
O122 C124 H12G 109.6 . .
C123 C124 H12G 109.6 . .
O122 C124 H12H 109.6 . .
C123 C124 H12H 109.6 . .
H12G C124 H12H 108.1 . .
O122 C125 C126 108.9(2) . .
O122 C125 H12I 109.9 . .
C126 C125 H12I 109.9 . .
O122 C125 H12J 109.9 . .
C126 C125 H12J 109.9 . .
H12I C125 H12J 108.3 . .
N2 C126 C125 114.0(2) . .
N2 C126 H12K 108.8 . .
C125 C126 H12K 108.8 . .
N2 C126 H12L 108.8 . .
C125 C126 H12L 108.8 . .
H12K C126 H12L 107.6 . .
N1 C131 C132 114.1(3) . .
N1 C131 H13A 108.7 . .
C132 C131 H13A 108.7 . .
N1 C131 H13B 108.7 . .
C132 C131 H13B 108.7 . .
H13A C131 H13B 107.6 . .
O131 C132 C131 109.4(3) . .
O131 C132 H13C 109.8 . .
C131 C132 H13C 109.8 . .
O131 C132 H13D 109.8 . .
C131 C132 H13D 109.8 . .
H13C C132 H13D 108.2 . .
O131 C133 C134 110.0(3) . .
O131 C133 H13E 109.7 . .
C134 C133 H13E 109.7 . .
O131 C133 H13F 109.7 . .
C134 C133 H13F 109.7 . .
H13E C133 H13F 108.2 . .
O132 C134 C133 109.6(3) . .
O132 C134 H13G 109.7 . .
C133 C134 H13G 109.7 . .
O132 C134 H13H 109.7 . .
C133 C134 H13H 109.7 . .
H13G C134 H13H 108.2 . .
O132 C135 C136 110.0(2) . .
O132 C135 H13I 109.7 . .
C136 C135 H13I 109.7 . .
O132 C135 H13J 109.7 . .
C136 C135 H13J 109.7 . .
H13I C135 H13J 108.2 . .
N2 C136 C135 114.2(2) . .
N2 C136 H13K 108.7 . .
C135 C136 H13K 108.7 . .
N2 C136 H13L 108.7 . .
C135 C136 H13L 108.7 . .
H13K C136 H13L 107.6 . .
C33 C32 C31 88.5(14) . .
C33 C32 C31A 105.6(12) . .
C33 C32 H32A 111.9 . .
C31 C32 H32A 107.7 . .
C31A C32 H32A 74.5 . .
C33 C32 H32B 111.7 . .
C31 C32 H32B 124.2 . .
C31A C32 H32B 135.7 . .
H32A C32 H32B 110.9 . .
C34A C33 C32 96.1(14) . .
C32 C33 C34 107.8(12) . .
C34A C33 H33A 151.7 . .
C32 C33 H33A 108.6 . .
C34 C33 H33A 110.6 . .
C32 C33 H33B 112.9 . .
C34 C33 H33B 109.0 . .
H33A C33 H33B 107.9 . .
O31 C31 C32 127.5(19) . .
O31 C31 H31A 112.7 . .
C32 C31 H31A 105.4 . .
O31 C31 H31B 104.9 . .
C32 C31 H31B 97.1 . .
C33 C31 H31B 98.2 . .
H31A C31 H31B 106.5 . .
O31 C34 C33 105.3(13) . .
O31 C34 H34A 106.0 . .
C33 C34 H34A 110.8 . .
O31 C34 H34B 111.1 . .
C33 C34 H34B 113.4 . .
H34A C34 H34B 109.8 . .
C34 O31 C31 97.1(15) . .
C33 C34A O31A 104.2(14) . .
C33 C34A H34C 114.3 . .
O31A C34A H34C 118.9 . .
C33 C34A H34D 105.7 . .
O31A C34A H34D 104.7 . .
H34C C34A H34D 107.8 . .
O31A C31A C32 92.2(11) . .
O31A C31A H31C 111.5 . .
C32 C31A H31C 117.5 . .
O31A C31A H31D 114.4 . .
C32 C31A H31D 109.2 . .
H31C C31A H31D 111.0 . .
C34A O31A C31A 117.7(14) . .

loop_
_geom_bond_atom_site_label_1
_geom_bond_atom_site_label_2
_geom_bond_distance
_geom_bond_site_symmetry_2
O1 C1 1.265(4) .
C1 C2 1.438(5) .
C1 C3 1.464(5) 2_565
C2 C3 1.373(4) .
C2 C4 1.503(5) .
C3 C1 1.464(5) 2_565
C3 C5 1.501(5) .
C4 H4A 0.9800 .
C4 H4B 0.9800 .
C4 H4C 0.9800 .
C5 H5A 0.9800 .
C5 H5B 0.9800 .
C5 H5C 0.9800 .
C5 H5D 0.9800 .
C5 H5E 0.9800 .
C5 H5F 0.9800 .
O11 C11 1.279(4) .
C11 C13 1.441(5) 2_656
C11 C12 1.452(5) .
C12 C13 1.382(4) .
C12 C14 1.511(5) .
C13 C11 1.441(5) 2_656
C13 C15 1.502(5) .
C14 H14A 0.9800 .
C14 H14B 0.9800 .
C14 H14C 0.9800 .
C14 H14D 0.9800 .
C14 H14E 0.9800 .
C14 H14F 0.9800 .
C15 H15A 0.9800 .
C15 H15B 0.9800 .
C15 H15C 0.9800 .
K1 O122 2.785(3) .
K1 O132 2.792(3) .
K1 O112 2.806(3) .
K1 O121 2.820(3) .
K1 O131 2.826(3) .
K1 O111 2.881(3) .
K1 N2 2.987(4) .
K1 N1 2.990(4) .
N1 C111 1.470(4) .
N1 C131 1.471(4) .
N1 C121 1.472(4) .
N2 C136 1.461(4) .
N2 C126 1.467(4) .
N2 C116 1.470(4) .
O111 C112 1.416(4) .
O111 C113 1.428(4) .
O112 C114 1.417(3) .
O112 C115 1.418(4) .
O121 C123 1.428(4) .
O121 C122 1.434(4) .
O122 C125 1.419(4) .
O122 C124 1.427(4) .
O131 C133 1.420(4) .
O131 C132 1.425(4) .
O132 C134 1.421(4) .
O132 C135 1.431(4) .
C111 C112 1.509(5) .
C111 H11A 0.9900 .
C111 H11B 0.9900 .
C112 H11C 0.9900 .
C112 H11D 0.9900 .
C113 C114 1.491(4) .
C113 H11E 0.9900 .
C113 H11F 0.9900 .
C114 H11G 0.9900 .
C114 H11H 0.9900 .
C115 C116 1.499(4) .
C115 H11I 0.9900 .
C115 H11J 0.9900 .
C116 H11K 0.9900 .
C116 H11L 0.9900 .
C121 C122 1.501(5) .
C121 H12A 0.9900 .
C121 H12B 0.9900 .
C122 H12C 0.9900 .
C122 H12D 0.9900 .
C123 C124 1.472(5) .
C123 H12E 0.9900 .
C123 H12F 0.9900 .
C124 H12G 0.9900 .
C124 H12H 0.9900 .
C125 C126 1.510(4) .
C125 H12I 0.9900 .
C125 H12J 0.9900 .
C126 H12K 0.9900 .
C126 H12L 0.9900 .
C131 C132 1.502(5) .
C131 H13A 0.9900 .
C131 H13B 0.9900 .
C132 H13C 0.9900 .
C132 H13D 0.9900 .
C133 C134 1.485(5) .
C133 H13E 0.9900 .
C133 H13F 0.9900 .
C134 H13G 0.9900 .
C134 H13H 0.9900 .
C135 C136 1.505(4) .
C135 H13I 0.9900 .
C135 H13J 0.9900 .
C136 H13K 0.9900 .
C136 H13L 0.9900 .
C32 C33 1.411(12) .
C32 C31 1.412(15) .
C32 C31A 1.431(13) .
C32 H32A 0.9600 .
C32 H32B 0.9601 .
C33 C34A 1.256(13) .
C33 C34 1.505(13) .
C33 H33A 0.9601 .
C33 H33B 0.9601 .
C31 O31 1.327(15) .
C31 H31A 0.9600 .
C31 H31B 0.9600 .
C34 O31 1.325(13) .
C34 H34A 0.9601 .
C34 H34B 0.9600 .
C34A O31A 1.265(13) .
C34A H34C 0.9600 .
C34A H34D 0.9600 .
C31A O31A 1.318(12) .
C31A H31C 0.9599 .
C31A H31D 0.9601 .
